data_4072688
loop_
_publ_author_name
'Fei, Zhaofu'
'Zhao, Dongbin'
'Pieraccini, Daniela'
'Ang, Wee Han'
'Geldbach, Tilmann J.'
'Scopelliti, Rosario'
'Chiappe, Cinzia'
'Dyson, Paul J.'

_publ_section_title
;
 Development of Nitrile-Functionalized Ionic Liquids for C&#x2212;C
 Coupling Reactions:&#x00A0; Implication of Carbene and Nanoparticle
 Catalysts
;
_journal_issue 7
_journal_name_full Organometallics
_journal_page_first 1588
_journal_paper_doi 10.1021/om060950e
_journal_volume 26
_journal_year 2007
_chemical_formula_sum 'C7 H7 F6 N4 P'
_chemical_formula_weight 292.14
_chemical_name_systematic
; 
 ? 
;
_space_group_IT_number 14
_symmetry_cell_setting monoclinic
_symmetry_space_group_name_Hall '-P 2yn'
_symmetry_space_group_name_H-M 'P 1 21/n 1'
_atom_sites_solution_hydrogens geom
_atom_sites_solution_primary direct
_atom_sites_solution_secondary difmap
_audit_creation_method SHELXL-97
_cell_angle_alpha 90.00
_cell_angle_beta 104.332(17)
_cell_angle_gamma 90.00
_cell_formula_units_Z 4
_cell_length_a 8.2759(13)
_cell_length_b 15.020(4)
_cell_length_c 9.024(2)
_cell_measurement_reflns_used 2770
_cell_measurement_temperature 140(2)
_cell_measurement_theta_max 27.5361
_cell_measurement_theta_min 2.36645
_cell_volume 1086.8(4)
_computing_cell_refinement 'Oxford Diffraction CrysAlis RED'
_computing_data_collection 'marresearch, mar345'
_computing_data_reduction 'Oxford Diffraction CrysAlis RED'
_computing_molecular_graphics 'Bruker SHELXTL'
_computing_publication_material 'Bruker SHELXTL'
_computing_structure_refinement 'SHELXL-97 (Sheldrick, 1997)'
_computing_structure_solution 'SHELXS-97 (Sheldrick, 1990)'
_diffrn_ambient_temperature 153(2)
_diffrn_measured_fraction_theta_full 0.954
_diffrn_measured_fraction_theta_max 0.954
_diffrn_measurement_device_type 'MAR345 IPDS'
_diffrn_measurement_method '60 images with deltaphi = 3 deg. and exp. time'
_diffrn_radiation_monochromator graphite
_diffrn_radiation_source 'fine-focus sealed tube'
_diffrn_radiation_type MoK\a
_diffrn_radiation_wavelength 0.71073
_diffrn_reflns_av_R_equivalents 0.0710
_diffrn_reflns_av_sigmaI/netI 0.0502
_diffrn_reflns_limit_h_max 9
_diffrn_reflns_limit_h_min -9
_diffrn_reflns_limit_k_max 17
_diffrn_reflns_limit_k_min -17
_diffrn_reflns_limit_l_max 10
_diffrn_reflns_limit_l_min -10
_diffrn_reflns_number 6442
_diffrn_reflns_theta_full 25.02
_diffrn_reflns_theta_max 25.02
_diffrn_reflns_theta_min 2.88
_exptl_absorpt_coefficient_mu 0.325
_exptl_absorpt_correction_T_max 0.542
_exptl_absorpt_correction_T_min 0.087
_exptl_absorpt_correction_type refdelf
_exptl_absorpt_process_details '(See: Walker, N. & Stuart, D. (1983) Acta Cryst. A39, 158-166)'
_exptl_crystal_colour colourless
_exptl_crystal_density_diffrn 1.785
_exptl_crystal_density_method 'not measured'
_exptl_crystal_F_000 584
_exptl_crystal_size_max 0.15
_exptl_crystal_size_mid 0.09
_exptl_crystal_size_min 0.08
_refine_diff_density_max 0.518
_refine_diff_density_min -0.646
_refine_diff_density_rms 0.173
_refine_ls_extinction_method none
_refine_ls_goodness_of_fit_ref 1.064
_refine_ls_hydrogen_treatment constr
_refine_ls_matrix_type full
_refine_ls_number_parameters 163
_refine_ls_number_reflns 1826
_refine_ls_number_restraints 0
_refine_ls_restrained_S_all 1.064
_refine_ls_R_factor_all 0.0763
_refine_ls_R_factor_gt 0.0713
_refine_ls_shift/su_max 0.000
_refine_ls_shift/su_mean 0.000
_refine_ls_structure_factor_coef Fsqd
_refine_ls_weighting_details 'calc w=1/[\s^2^(Fo^2^)+(0.1584P)^2^+0.2586P] where P=(Fo^2^+2Fc^2^)/3'
_refine_ls_weighting_scheme calc
_refine_ls_wR_factor_gt 0.1915
_refine_ls_wR_factor_ref 0.2037
_reflns_number_gt 1577
_reflns_number_total 1826
_reflns_threshold_expression >2sigma(I)
_cod_data_source_file om060950esi20061016_050010.cif
_cod_data_source_block 3b_pd227
_cod_depositor_comments
;
The following automatic conversions were performed:

'_symmetry_cell_setting' value 'Monoclinic' changed to 'monoclinic'
according to /home/saulius/struct/CIF-dictionaries/cif_core.dic
dictionary named 'cif_core.dic' version 2.4.1 from
2010-06-29.

'_exptl_absorpt_correction_type' value 'RefDelf' changed
to 'refdelf' according to
/home/saulius/struct/CIF-dictionaries/cif_core.dic dictionary named
'cif_core.dic' version 2.4.1 from 2010-06-29.

Automatic conversion script
Id: cif_fix_values 1715 2011-07-08 13:25:40Z adriana 
;
_cod_original_sg_symbol_H-M P2(1)/n
_cod_database_code 4072688

loop_
_symmetry_equiv_pos_as_xyz
'x, y, z'
'-x+1/2, y+1/2, -z+1/2'
'-x, -y, -z'
'x-1/2, -y-1/2, z-1/2'

loop_
_atom_site_label
_atom_site_type_symbol
_atom_site_fract_x
_atom_site_fract_y
_atom_site_fract_z
_atom_site_U_iso_or_equiv
_atom_site_adp_type
_atom_site_occupancy
_atom_site_symmetry_multiplicity
_atom_site_calc_flag
_atom_site_refinement_flags
P1 P 0.25639(9) 0.85938(5) 0.28956(8) 0.0341(4) Uani 1 1 d .
F6 F 0.3805(2) 0.83863(15) 0.1845(2) 0.0527(6) Uani 1 1 d .
F2 F 0.3992(2) 0.91419(15) 0.4055(2) 0.0580(6) Uani 1 1 d .
F1 F 0.3144(3) 0.77039(14) 0.3824(2) 0.0692(7) Uani 1 1 d .
C3 C 0.7679(4) 0.7890(2) 0.2175(3) 0.0375(7) Uani 1 1 d .
H3 H 0.7749 0.7431 0.1467 0.045 Uiso 1 1 calc R
N2 N 0.7610(3) 0.87925(17) 0.1895(2) 0.0340(6) Uani 1 1 d .
N1 N 0.7531(3) 0.86256(15) 0.4237(3) 0.0316(6) Uani 1 1 d .
F5 F 0.1128(2) 0.80607(14) 0.1709(2) 0.0544(6) Uani 1 1 d .
F3 F 0.1316(3) 0.88141(15) 0.3937(2) 0.0559(6) Uani 1 1 d .
F4 F 0.1968(3) 0.94813(14) 0.1943(2) 0.0566(6) Uani 1 1 d .
C1 C 0.7514(3) 0.92312(19) 0.3163(3) 0.0332(7) Uani 1 1 d .
H1 H 0.7446 0.9858 0.3273 0.040 Uiso 1 1 calc R
C8 C 0.6084(4) 0.91507(19) -0.0693(3) 0.0388(7) Uani 1 1 d .
C9 C 0.7681(4) 0.9232(2) 0.0463(3) 0.0381(7) Uani 1 1 d .
H9A H 0.8579 0.8960 0.0065 0.046 Uiso 1 1 calc R
H9B H 0.7951 0.9869 0.0663 0.046 Uiso 1 1 calc R
C2 C 0.7628(3) 0.77816(18) 0.3649(3) 0.0356(7) Uani 1 1 d .
H2 H 0.7654 0.7233 0.4179 0.043 Uiso 1 1 calc R
C5 C 0.7456(4) 0.8828(2) 0.5806(3) 0.0354(7) Uani 1 1 d .
H5A H 0.6840 0.8350 0.6188 0.043 Uiso 1 1 calc R
H5B H 0.6848 0.9394 0.5820 0.043 Uiso 1 1 calc R
N4 N 0.4853(4) 0.9097(2) -0.1611(3) 0.0478(7) Uani 1 1 d .
N3 N 1.0452(4) 0.89826(18) 0.7615(3) 0.0474(7) Uani 1 1 d .
C4 C 0.9149(4) 0.89038(19) 0.6810(3) 0.0380(7) Uani 1 1 d .

loop_
_atom_site_aniso_label
_atom_site_aniso_U_11
_atom_site_aniso_U_22
_atom_site_aniso_U_33
_atom_site_aniso_U_23
_atom_site_aniso_U_13
_atom_site_aniso_U_12
P1 0.0320(6) 0.0364(6) 0.0339(5) -0.0005(3) 0.0082(4) 0.0023(3)
F6 0.0394(11) 0.0732(14) 0.0480(11) -0.0134(9) 0.0158(9) -0.0020(8)
F2 0.0411(12) 0.0704(14) 0.0567(12) -0.0231(10) 0.0009(9) 0.0021(9)
F1 0.0984(19) 0.0536(13) 0.0566(12) 0.0149(10) 0.0212(12) 0.0233(11)
C3 0.0385(15) 0.0371(16) 0.0374(14) -0.0050(11) 0.0103(11) 0.0001(11)
N2 0.0319(13) 0.0391(13) 0.0300(12) 0.0018(9) 0.0060(10) -0.0001(9)
N1 0.0296(12) 0.0336(12) 0.0307(12) -0.0017(8) 0.0061(10) -0.0011(8)
F5 0.0394(11) 0.0580(12) 0.0646(12) -0.0197(9) 0.0106(9) -0.0069(8)
F3 0.0488(13) 0.0723(14) 0.0533(11) -0.0073(9) 0.0256(10) 0.0006(9)
F4 0.0765(15) 0.0445(11) 0.0465(11) 0.0046(8) 0.0112(10) 0.0083(10)
C1 0.0262(15) 0.0358(15) 0.0351(14) 0.0028(10) 0.0032(11) 0.0007(10)
C8 0.0441(19) 0.0386(15) 0.0334(14) 0.0041(11) 0.0090(13) 0.0015(11)
C9 0.0345(16) 0.0448(17) 0.0326(14) 0.0044(11) 0.0036(12) -0.0045(11)
C2 0.0354(16) 0.0324(14) 0.0375(14) 0.0010(11) 0.0064(11) -0.0005(10)
C5 0.0338(15) 0.0435(15) 0.0281(13) -0.0038(11) 0.0062(11) -0.0015(11)
N4 0.0483(18) 0.0512(16) 0.0401(13) 0.0063(11) 0.0037(13) -0.0012(11)
N3 0.0494(19) 0.0428(15) 0.0460(14) -0.0035(11) 0.0042(13) 0.0014(11)
C4 0.0412(19) 0.0387(16) 0.0330(13) 0.0003(12) 0.0072(13) 0.0006(11)

loop_
_atom_type_symbol
_atom_type_description
_atom_type_scat_dispersion_real
_atom_type_scat_dispersion_imag
_atom_type_scat_source
C C 0.0033 0.0016 'International Tables Vol C Tables 4.2.6.8 and 6.1.1.4'
H H 0.0000 0.0000 'International Tables Vol C Tables 4.2.6.8 and 6.1.1.4'
N N 0.0061 0.0033 'International Tables Vol C Tables 4.2.6.8 and 6.1.1.4'
F F 0.0171 0.0103 'International Tables Vol C Tables 4.2.6.8 and 6.1.1.4'
P P 0.1023 0.0942 'International Tables Vol C Tables 4.2.6.8 and 6.1.1.4'

loop_
_geom_angle_atom_site_label_1
_geom_angle_atom_site_label_2
_geom_angle_atom_site_label_3
_geom_angle
F1 P1 F6 89.64(13)
F1 P1 F3 91.11(12)
F6 P1 F3 179.24(12)
F1 P1 F4 179.26(13)
F6 P1 F4 90.10(12)
F3 P1 F4 89.15(12)
F1 P1 F2 90.58(13)
F6 P1 F2 90.50(11)
F3 P1 F2 89.40(11)
F4 P1 F2 90.12(12)
F1 P1 F5 90.53(13)
F6 P1 F5 89.16(11)
F3 P1 F5 90.93(11)
F4 P1 F5 88.77(12)
F2 P1 F5 178.84(12)
C2 C3 N2 106.7(2)
C2 C3 H3 126.6
N2 C3 H3 126.6
C1 N2 C3 109.7(2)
C1 N2 C9 123.8(3)
C3 N2 C9 126.6(2)
C1 N1 C2 109.8(2)
C1 N1 C5 124.6(2)
C2 N1 C5 125.5(2)
N1 C1 N2 107.1(3)
N1 C1 H1 126.4
N2 C1 H1 126.4
N4 C8 C9 178.7(3)
N2 C9 C8 111.3(2)
N2 C9 H9A 109.4
C8 C9 H9A 109.4
N2 C9 H9B 109.4
C8 C9 H9B 109.4
H9A C9 H9B 108.0
C3 C2 N1 106.6(2)
C3 C2 H2 126.7
N1 C2 H2 126.7
N1 C5 C4 110.4(2)
N1 C5 H5A 109.6
C4 C5 H5A 109.6
N1 C5 H5B 109.6
C4 C5 H5B 109.6
H5A C5 H5B 108.1
N3 C4 C5 178.0(3)

loop_
_geom_bond_atom_site_label_1
_geom_bond_atom_site_label_2
_geom_bond_distance
P1 F1 1.587(2)
P1 F6 1.5918(19)
P1 F3 1.5933(19)
P1 F4 1.596(2)
P1 F2 1.599(2)
P1 F5 1.6029(19)
C3 C2 1.351(4)
C3 N2 1.378(4)
C3 H3 0.9500
N2 C1 1.340(4)
N2 C9 1.465(4)
N1 C1 1.327(4)
N1 C2 1.384(4)
N1 C5 1.464(3)
C1 H1 0.9500
C8 N4 1.145(4)
C8 C9 1.472(4)
C9 H9A 0.9900
C9 H9B 0.9900
C2 H2 0.9500
C5 C4 1.473(4)
C5 H5A 0.9900
C5 H5B 0.9900
N3 C4 1.147(4)

loop_
_geom_torsion_atom_site_label_1
_geom_torsion_atom_site_label_2
_geom_torsion_atom_site_label_3
_geom_torsion_atom_site_label_4
_geom_torsion
C2 C3 N2 C1 -0.2(3)
C2 C3 N2 C9 178.0(3)
C2 N1 C1 N2 -0.4(3)
C5 N1 C1 N2 179.7(3)
C3 N2 C1 N1 0.4(3)
C9 N2 C1 N1 -177.9(2)
C1 N2 C9 C8 -105.9(3)
C3 N2 C9 C8 76.2(4)
N4 C8 C9 N2 176(100)
N2 C3 C2 N1 -0.1(3)
C1 N1 C2 C3 0.3(3)
C5 N1 C2 C3 -179.8(3)
C1 N1 C5 C4 -92.6(3)
C2 N1 C5 C4 87.5(3)
N1 C5 C4 N3 143(9)

loop_
_cod_related_entry_id
_cod_related_entry_database
_cod_related_entry_code
1 ChemSpider 21157920
